data_1516577
loop_
_publ_author_name
'Muller, C.'
'Anne, M.'
'Bacmann, M.'
'Bonnet, M.'

_publ_section_title
;
 Structural Studies of the Fast Oxygen Ion Conductor BICOVOX.15 by
 Single-Crystal Neutron Diffraction at Room Temperature
;
_journal_name_full 'Journal of Solid State Chemistry'
_journal_page_first 241
_journal_page_last 247
_journal_paper_doi 10.1006/jssc.1998.7974
_journal_volume 141
_journal_year 1998
_chemical_formula_structural Bi4(V0.85Co0.15)2O11
_chemical_formula_sum 'Bi4 Co0.3 O11 V1.7'
_chemical_name_systematic 'Bismuth Cobalt Vanadium Oxide'
_space_group_IT_number 139
_symmetry_cell_setting tetragonal
_symmetry_space_group_name_Hall '-I 4 2'
_symmetry_space_group_name_H-M 'I 4/m m m'
_cell_angle_alpha 90.
_cell_angle_beta 90.
_cell_angle_gamma 90.
_cell_formula_units_Z 1
_cell_length_a 3.929(2)
_cell_length_b 3.929(2)
_cell_length_c 15.476(9)
_cell_measurement_temperature 293
_cell_volume 238.9(2)
_cod_data_source_file BICo0_3V1_7O11_I4_mmm_DC250.cif
_cod_data_source_block chateigner
_cod_original_formula_sum 'Bi4 V1.7 Co0.3 O11'
_cod_database_code 1516577

loop_
_symmetry_equiv_pos_as_xyz
x,y,z
-x,-y,z
-x,y,z
x,-y,z
-y,x,z
y,-x,z
y,x,z
-y,-x,z
-x,-y,-z
x,y,-z
x,-y,-z
-x,y,-z
y,-x,-z
-y,x,-z
-y,-x,-z
y,x,-z
1/2+x,1/2+y,1/2+z
1/2-x,1/2-y,1/2+z
1/2-x,1/2+y,1/2+z
1/2+x,1/2-y,1/2+z
1/2-y,1/2+x,1/2+z
1/2+y,1/2-x,1/2+z
1/2+y,1/2+x,1/2+z
1/2-y,1/2-x,1/2+z
1/2-x,1/2-y,1/2-z
1/2+x,1/2+y,1/2-z
1/2+x,1/2-y,1/2-z
1/2-x,1/2+y,1/2-z
1/2+y,1/2-x,1/2-z
1/2-y,1/2+x,1/2-z
1/2-y,1/2-x,1/2-z
1/2+y,1/2+x,1/2-z

loop_
_atom_site_label
_atom_site_type_symbol
_atom_site_symmetry_multiplicity
_atom_site_Wyckoff_symbol
_atom_site_fract_x
_atom_site_fract_y
_atom_site_fract_z
_atom_site_occupancy
_atom_site_U_iso_or_equiv
_atom_site_adp_type
Bi1 Bi2+ 4 e 0 0 0.1691(1) 0.125 0.007(14) Uani
V1 V4+ 2 b 0 0 0.5 0.0522(6) 0.007(14) Uiso
Co1 Co3+ 2 b 0 0 0.5 0.0078 0.007(14) Uiso
Bi2 Bi2+ 2 b 0 0 0.5 0.0025(6) 0.007(14) Uiso
O1 O2- 4 d 0 0.5 0.25 0.125 0.007(14) Uani
O21 O2- 4 e 0.5 0.5 0.109(2) 0.019(4) 0.007(14) Uani
O22 O2- 16 n 0.5 0.331(5) 0.092(1) 0.095(8) 0.007(14) Uani
O31 O2- 4 c 0.5 0 0 0.025(7) 0.007(14) Uani
O32 O2- 16 n 0.5 0.055(6) 0.038(1) 0.068(9) 0.007(14) Uani

loop_
_atom_site_aniso_label
_atom_site_aniso_U_11
_atom_site_aniso_U_22
_atom_site_aniso_U_33
_atom_site_aniso_U_23
_atom_site_aniso_U_13
_atom_site_aniso_U_12
Bi1 0.0304(7) 0.0304(7) 0.0215(8) 0 0 0
O1 0.0178(7) 0.0178(7) 0.036(1) 0 0 0
O21 0.06(2) 0.06(2) 0.0008(90) 0 0 0
O22 0.069(7) 0.07(2) 0.067(7) 0.03(1) 0 0
O31 0.09(3) -0.009(13) 0.32(9) 0 0 0
O32 0.05(1) 0.09(2) 0.08(2) 0.07(2) 0 0

loop_
_atom_type_symbol
_atom_type_oxidation_number
Bi2+ 2
V4+ 4
Co3+ 3
O2- -2
